data_2101273
loop_
_publ_author_name
'Ogawa, K.'
'Harada, J.'
'Tomoda, S.'

_publ_section_title
;
 Unusually short ethylene bond and large amplitude torsional motion of
 (<i>E</i>)-stilbenes in crystals. X-ray crystallographic study of
 `stiff' stilbenes
;
_journal_issue 2
_journal_name_full 'Acta Crystallographica Section B'
_journal_page_first 240
_journal_page_last 248
_journal_paper_doi 10.1107/S010876819400950X
_journal_volume 51
_journal_year 1995
_chemical_formula_moiety 'C10 H10'
_chemical_formula_sum 'C20 H20'
_chemical_formula_weight 260.38
_chemical_melting_point 539.8
_chemical_name_systematic '      (E)-6,6'-dimethyl-1,1'-biindanylidene'
_space_group_IT_number 14
_symmetry_cell_setting monoclinic
_symmetry_space_group_name_Hall '-P 2yn'
_symmetry_space_group_name_H-M 'P 1 21/n 1'
_cell_angle_alpha 90.00000
_cell_angle_beta 92.31(3)
_cell_angle_gamma 90.00000
_cell_formula_units_Z 2
_cell_length_a 5.627(2)
_cell_length_b 5.050(2)
_cell_length_c 23.987(3)
_cell_measurement_reflns_used 25
_cell_measurement_temperature 296
_cell_measurement_theta_max 79.7
_cell_measurement_theta_min 75.3
_cell_volume 681.1(4)
_computing_cell_refinement MSC/AFC
_computing_data_collection
;
Rigaku AFC6A, MSC/AFC Diffractometer Control Software
;
_computing_data_reduction xtal_DIFDAT_ADDREF_SORTRF
_computing_molecular_graphics xtal_ORTEP
_computing_publication_material xtal_BONDLA_CIFIO
_computing_structure_refinement xtal_CRYLSQ
_computing_structure_solution xtal_GENTAN
_diffrn_ambient_temperature 296
_diffrn_measurement_device 'Rigaku AFC6A'
_diffrn_measurement_method \q/2\q
_diffrn_radiation_monochromator graphite
_diffrn_radiation_source xray_tube
_diffrn_radiation_type 'Copper K\a'
_diffrn_radiation_wavelength 1.54184
_diffrn_reflns_av_R_equivalents .006
_diffrn_reflns_av_sigmaI/netI .006
_diffrn_reflns_limit_h_max 6
_diffrn_reflns_limit_h_min 0
_diffrn_reflns_limit_k_max 5
_diffrn_reflns_limit_k_min 0
_diffrn_reflns_limit_l_max 26
_diffrn_reflns_limit_l_min -26
_diffrn_reflns_number 1161
_diffrn_reflns_reduction_process perpendicular_monochr_Lp
_diffrn_reflns_theta_max 60.01
_diffrn_reflns_theta_min 3.69
_diffrn_standards_decay_% 0
_diffrn_standards_interval_count 150
_diffrn_standards_number 3
_exptl_absorpt_coefficient_mu 0.50
_exptl_absorpt_correction_type none
_exptl_absorpt_process_details 'Absorption correction not applied'
_exptl_crystal_colour 'pale yellow'
_exptl_crystal_density_diffrn 1.27
_exptl_crystal_description rectangular
_exptl_crystal_F_000 280
_exptl_crystal_size_max 0.25
_exptl_crystal_size_mid 0.20
_exptl_crystal_size_min 0.20
_refine_diff_density_max .173
_refine_diff_density_min -.308
_refine_ls_abs_structure_details none
_refine_ls_abs_structure_Flack 0
_refine_ls_extinction_coef .00000
_refine_ls_extinction_method none
_refine_ls_goodness_of_fit_all 3.43
_refine_ls_goodness_of_fit_obs 3.568
_refine_ls_hydrogen_treatment 'no restraint'
_refine_ls_matrix_type full
_refine_ls_number_constraints 0
_refine_ls_number_parameters 131
_refine_ls_number_reflns 936
_refine_ls_number_restraints 0
_refine_ls_R_factor_all .051
_refine_ls_R_factor_obs .049
_refine_ls_shift/esd_max .002
_refine_ls_structure_factor_coef F
_refine_ls_weighting_details 'w = 1/(\s^2^(F)+0.0002F^2^)'
_refine_ls_weighting_scheme calc
_refine_ls_wR_factor_all .065
_refine_ls_wR_factor_obs .065
_reflns_number_observed 936
_reflns_number_total 1011
_reflns_observed_criterion refl_observed_if_Inet_>2.000_sigma(Inet)
_cod_data_source_file as0668.cif
_cod_data_source_block 6inrt
_cod_depositor_comments
;
The following automatic conversions were performed:

'_refine_ls_weighting_scheme' value '1/(\s^2^(F)+0.0002F^2^)' was
changed to 'calc'. New tag '_refine_ls_weighting_details' was
created. The value of the new tag was set to 'w =
1/(\s^2^(F)+0.0002F^2^)'.

Automatic conversion script
Id: cif_fix_values 3143 2015-03-26 13:38:13Z robertas 
;
_cod_original_cell_volume 681.1(3)
_cod_original_sg_symbol_Hall -P_2yn
_cod_database_code 2101273

loop_
_symmetry_equiv_pos_as_xyz
+x,+y,+z
1/2-x,1/2+y,1/2-z
-x,-y,-z
1/2+x,1/2-y,1/2+z

loop_
_atom_site_aniso_label
_atom_site_aniso_U_11
_atom_site_aniso_U_22
_atom_site_aniso_U_33
_atom_site_aniso_U_12
_atom_site_aniso_U_13
_atom_site_aniso_U_23
C1 .0235(9) .0260(10) .0219(9) .0010(7) .0013(7) -.0001(7)
C2 .0270(10) .0270(10) .0250(10) .0048(8) .0024(8) .0011(8)
C3 .0290(10) .0310(10) .0270(10) .0067(8) .0039(8) -.0007(8)
C4 .0350(10) .0420(10) .0270(10) .0089(9) .0097(8) .0008(9)
C5 .0400(10) .0400(10) .0250(10) .0043(9) .0063(8) .0036(9)
C6 .0320(10) .0300(10) .0240(10) .0001(8) .0005(7) .0010(8)
C7 .0280(10) .0310(10) .0250(10) .0052(8) .0034(8) .0006(8)
C8 .0237(9) .0250(9) .0230(10) .0000(7) .0023(7) -.0013(7)
C9 .0264(9) .0280(10) .0240(10) .0008(8) .0027(7) -.0026(8)
C10 .0450(10) .0430(10) .0310(10) .0100(10) .0010(10) .0100(10)

loop_
_atom_site_label
_atom_site_fract_x
_atom_site_fract_y
_atom_site_fract_z
_atom_site_U_iso_or_equiv
_atom_site_thermal_displace_type
C1 -.0744(3) .5356(3) .52040(7) .0237(9) Uani
C2 -.2692(3) .7455(4) .51473(7) .0260(10) Uani
C3 -.3967(3) .7496(4) .57019(8) .0290(10) Uani
C4 -.3183(4) .4647(4) .65886(8) .0350(10) Uani
C5 -.1764(4) .2751(4) .68581(8) .0350(10) Uani
C6 .0143(3) .1616(4) .65968(7) .0280(10) Uani
C7 .0600(3) .2376(3) .60515(8) .0280(10) Uani
C8 -.0822(3) .4270(3) .57724(7) .0238(9) Uani
C9 -.2707(3) .5423(3) .60540(7) .0260(10) Uani
C10 .1677(4) -.0431(5) .68883(9) .0400(10) Uani
H21 -.381(3) .700(4) .4852(8) .030(5) Uiso
H22 -.201(3) .924(4) .5090(8) .037(5) Uiso
H31 -.574(4) .707(4) .5677(8) .039(5) Uiso
H32 -.389(4) .928(4) .5925(9) .046(6) Uiso
H4 -.447(4) .536(5) .6770(10) .061(7) Uiso
H5 -.220(4) .219(4) .7276(9) .049(6) Uiso
H7 .197(3) .151(4) .5856(8) .034(5) Uiso
H101 .135(5) -.224(7) .6780(10) .100(10) Uiso
H102 .330(6) -.007(6) .6910(10) .090(10) Uiso
H103 .157(6) -.050(6) .727(2) .100(10) Uiso

loop_
_atom_type_symbol
_atom_type_scat_dispersion_real
_atom_type_scat_dispersion_imag
_atom_type_scat_source
C .017 .009 'IntTabIV Tables 2.2B and 2.3.1'
H 0 0 'IntTabIV Tables 2.2B and 2.3.1'

loop_
_geom_angle_atom_site_label_1
_geom_angle_atom_site_label_2
_geom_angle_atom_site_label_3
_geom_angle_site_symmetry_1
_geom_angle_site_symmetry_2
_geom_angle_site_symmetry_3
_geom_angle
C2 C1 C8 1_655 1_655 1_655 107.00(10)
C2 C1 C1 1_655 1_655 3_666 125.4(2)
C8 C1 C1 1_655 1_655 3_666 127.6(2)
C1 C2 C3 1_655 1_655 1_655 106.90(10)
C1 C2 H21 1_655 1_655 1_655 110.0(10)
C1 C2 H22 1_655 1_655 1_655 111.0(10)
C3 C2 H21 1_655 1_655 1_655 109.0(10)
C3 C2 H22 1_655 1_655 1_655 108.0(10)
H21 C2 H22 1_655 1_655 1_655 111(2)
C2 C3 C9 1_655 1_655 1_655 104.50(10)
C2 C3 H31 1_655 1_655 1_655 116.0(10)
C2 C3 H32 1_655 1_655 1_655 116.0(10)
C9 C3 H31 1_655 1_655 1_655 109.0(10)
C9 C3 H32 1_655 1_655 1_655 108.0(10)
H31 C3 H32 1_655 1_655 1_655 103(2)
C5 C4 C9 1_655 1_655 1_655 120.0(2)
C5 C4 H4 1_655 1_655 1_655 119(2)
C9 C4 H4 1_655 1_655 1_655 121(2)
C4 C5 C6 1_655 1_655 1_655 121.0(2)
C4 C5 H5 1_655 1_655 1_655 118.0(10)
C6 C5 H5 1_655 1_655 1_655 121.0(10)
C5 C6 C7 1_655 1_655 1_655 118.9(2)
C5 C6 C10 1_655 1_655 1_655 121.0(2)
C7 C6 C10 1_655 1_655 1_655 120.1(2)
C6 C7 C8 1_655 1_655 1_655 120.8(2)
C6 C7 H7 1_655 1_655 1_655 119.0(10)
C8 C7 H7 1_655 1_655 1_655 120.0(10)
C1 C8 C7 1_655 1_655 1_655 131.3(2)
C1 C8 C9 1_655 1_655 1_655 110.00(10)
C7 C8 C9 1_655 1_655 1_655 118.7(2)
C3 C9 C4 1_655 1_655 1_655 128.0(2)
C3 C9 C8 1_655 1_655 1_655 111.5(2)
C4 C9 C8 1_655 1_655 1_655 120.5(2)
C6 C10 H101 1_655 1_655 1_655 116(2)
C6 C10 H102 1_655 1_655 1_655 116(2)
C6 C10 H103 1_655 1_655 1_655 116(2)
H101 C10 H102 1_655 1_655 1_655 112(3)
H101 C10 H103 1_655 1_655 1_655 102(3)
H102 C10 H103 1_655 1_655 1_655 93(3)

loop_
_geom_bond_atom_site_label_1
_geom_bond_atom_site_label_2
_geom_bond_site_symmetry_1
_geom_bond_site_symmetry_2
_geom_bond_distance
C1 C2 1_655 1_655 1.527(2)
C1 C8 1_655 1_655 1.472(2)
C1 C1 1_655 3_666 1.362(2)
C2 C3 1_655 1_655 1.537(3)
C2 H21 1_655 1_655 .96(2)
C2 H22 1_655 1_655 .99(2)
C3 C9 1_655 1_655 1.505(3)
C3 H31 1_655 1_655 1.02(2)
C3 H32 1_655 1_655 1.05(2)
C4 C5 1_655 1_655 1.389(3)
C4 C9 1_655 1_655 1.378(3)
C4 H4 1_655 1_655 .94(2)
C5 C6 1_655 1_655 1.388(3)
C5 H5 1_655 1_655 1.08(2)
C6 C7 1_655 1_655 1.397(3)
C6 C10 1_655 1_655 1.501(3)
C7 C8 1_655 1_655 1.400(2)
C7 H7 1_655 1_655 1.01(2)
C8 C9 1_655 1_655 1.407(2)
C10 H101 1_655 1_655 .96(4)
C10 H102 1_655 1_655 .93(3)
C10 H103 1_655 1_655 .93(4)

loop_
_geom_torsion_atom_site_label_1
_geom_torsion_atom_site_label_2
_geom_torsion_atom_site_label_3
_geom_torsion_atom_site_label_4
_geom_torsion_site_symmetry_1
_geom_torsion_site_symmetry_2
_geom_torsion_site_symmetry_3
_geom_torsion_site_symmetry_4
_geom_torsion
C8 C1 C2 C3 1_655 1_655 1_655 1_655 -1.6(2)
C8 C1 C2 H21 1_655 1_655 1_655 1_655 -120.0(10)
C8 C1 C2 H22 1_655 1_655 1_655 1_655 116.0(10)
C1 C1 C2 C3 3_666 1_655 1_655 1_655 177.7(2)
C1 C1 C2 H21 3_666 1_655 1_655 1_655 59.0(10)
C1 C1 C2 H22 3_666 1_655 1_655 1_655 -65.0(10)
C2 C1 C8 C7 1_655 1_655 1_655 1_655 -177.6(2)
C2 C1 C8 C9 1_655 1_655 1_655 1_655 2.9(2)
C1 C1 C8 C7 3_666 1_655 1_655 1_655 3.1(3)
C1 C1 C8 C9 3_666 1_655 1_655 1_655 -176.5(2)
C1 C2 C3 C9 1_655 1_655 1_655 1_655 -.1(2)
C1 C2 C3 H31 1_655 1_655 1_655 1_655 -120.0(10)
C1 C2 C3 H32 1_655 1_655 1_655 1_655 118.0(10)
H21 C2 C3 C9 1_655 1_655 1_655 1_655 119.0(10)
H21 C2 C3 H31 1_655 1_655 1_655 1_655 0(2)
H21 C2 C3 H32 1_655 1_655 1_655 1_655 -122(2)
H22 C2 C3 C9 1_655 1_655 1_655 1_655 -120.0(10)
H22 C2 C3 H31 1_655 1_655 1_655 1_655 120(2)
H22 C2 C3 H32 1_655 1_655 1_655 1_655 -1(2)
C2 C3 C9 C4 1_655 1_655 1_655 1_655 -179.0(2)
C2 C3 C9 C8 1_655 1_655 1_655 1_655 1.9(2)
H31 C3 C9 C4 1_655 1_655 1_655 1_655 -55.0(10)
H31 C3 C9 C8 1_655 1_655 1_655 1_655 126.0(10)
H32 C3 C9 C4 1_655 1_655 1_655 1_655 57.0(10)
H32 C3 C9 C8 1_655 1_655 1_655 1_655 -122.0(10)
C9 C4 C5 C6 1_655 1_655 1_655 1_655 .1(3)
C9 C4 C5 H5 1_655 1_655 1_655 1_655 -180.0(10)
H4 C4 C5 C6 1_655 1_655 1_655 1_655 179(2)
H4 C4 C5 H5 1_655 1_655 1_655 1_655 0(2)
C5 C4 C9 C3 1_655 1_655 1_655 1_655 -177.6(2)
C5 C4 C9 C8 1_655 1_655 1_655 1_655 1.4(3)
H4 C4 C9 C3 1_655 1_655 1_655 1_655 3(2)
H4 C4 C9 C8 1_655 1_655 1_655 1_655 -178(2)
C4 C5 C6 C7 1_655 1_655 1_655 1_655 -1.0(3)
C4 C5 C6 C10 1_655 1_655 1_655 1_655 179.9(2)
H5 C5 C6 C7 1_655 1_655 1_655 1_655 179.0(10)
H5 C5 C6 C10 1_655 1_655 1_655 1_655 .0(10)
C5 C6 C7 C8 1_655 1_655 1_655 1_655 .6(3)
C5 C6 C7 H7 1_655 1_655 1_655 1_655 -178.0(10)
C10 C6 C7 C8 1_655 1_655 1_655 1_655 179.6(2)
C10 C6 C7 H7 1_655 1_655 1_655 1_655 .0(10)
C5 C6 C10 H101 1_655 1_655 1_655 1_655 101(2)
C5 C6 C10 H102 1_655 1_655 1_655 1_655 -125(2)
C5 C6 C10 H103 1_655 1_655 1_655 1_655 -18(2)
C7 C6 C10 H101 1_655 1_655 1_655 1_655 -78(2)
C7 C6 C10 H102 1_655 1_655 1_655 1_655 56(2)
C7 C6 C10 H103 1_655 1_655 1_655 1_655 163(2)
C6 C7 C8 C1 1_655 1_655 1_655 1_655 -178.7(2)
C6 C7 C8 C9 1_655 1_655 1_655 1_655 .8(3)
H7 C7 C8 C1 1_655 1_655 1_655 1_655 .0(10)
H7 C7 C8 C9 1_655 1_655 1_655 1_655 180.0(10)
C1 C8 C9 C3 1_655 1_655 1_655 1_655 -3.0(2)
C1 C8 C9 C4 1_655 1_655 1_655 1_655 177.8(2)
C7 C8 C9 C3 1_655 1_655 1_655 1_655 177.4(2)
C7 C8 C9 C4 1_655 1_655 1_655 1_655 -1.8(3)
